data_4127686
loop_
_publ_author_name
'Li, Zhengtao'
'Gopalakrishna, Tullimilli Y.'
'Han, Yi'
'Gu, Yanwei'
'Yuan, Liu'
'Zeng, Wangdong'
'Casanova, David'
'Wu, Jishan'

_publ_section_title
;
 [6]Cyclo-<i>para</i>-phenylmethine: An Analog of Benzene Showing Global
 Aromaticity and Open-Shell Diradical Character.
;
_journal_issue 41
_journal_name_full 'Journal of the American Chemical Society'
_journal_page_first 16266
_journal_page_last 16270
_journal_paper_doi 10.1021/jacs.9b09780
_journal_volume 141
_journal_year 2019
_chemical_formula_sum 'C50 H49 Cl4 F6 Sb'
_chemical_formula_weight 1027.44
_space_group_crystal_system monoclinic
_space_group_IT_number 14
_space_group_name_Hall '-P 2ybc'
_space_group_name_H-M_alt 'P 1 21/c 1'
_symmetry_space_group_name_Hall '-P 2ybc'
_symmetry_space_group_name_H-M 'P 1 21/c 1'
_atom_sites_solution_hydrogens geom
_audit_creation_method SHELXL-2018/3
_cell_angle_alpha 90
_cell_angle_beta 102.3620(10)
_cell_angle_gamma 90
_cell_formula_units_Z 4
_cell_length_a 15.4802(5)
_cell_length_b 20.4445(5)
_cell_length_c 14.8005(4)
_cell_measurement_reflns_used 9921
_cell_measurement_temperature 100(2)
_cell_measurement_theta_max 28.29
_cell_measurement_theta_min 2.37
_cell_volume 4575.5(2)
_computing_cell_refinement 'Bruker SAINT'
_computing_data_collection 'Bruker APEX2'
_computing_data_reduction 'Bruker SAINT'
_computing_molecular_graphics 'Bruker SHELXTL'
_computing_publication_material 'Bruker SHELXTL'
_computing_structure_refinement 'SHELXL-2018/3 (Sheldrick, 2018)'
_computing_structure_solution 'SHELXT 2014/5 (Sheldrick, 2014)'
_diffrn_ambient_temperature 100(2)
_diffrn_measured_fraction_theta_full 0.996
_diffrn_measured_fraction_theta_max 0.996
_diffrn_measurement_device_type 'Bruker APEX-II CCD'
_diffrn_measurement_method '\f and \w scans'
_diffrn_radiation_type MoK\a
_diffrn_radiation_wavelength 0.71073
_diffrn_reflns_av_R_equivalents 0.0434
_diffrn_reflns_av_unetI/netI 0.0233
_diffrn_reflns_Laue_measured_fraction_full 0.996
_diffrn_reflns_Laue_measured_fraction_max 0.996
_diffrn_reflns_limit_h_max 18
_diffrn_reflns_limit_h_min -18
_diffrn_reflns_limit_k_max 24
_diffrn_reflns_limit_k_min -24
_diffrn_reflns_limit_l_max 17
_diffrn_reflns_limit_l_min -17
_diffrn_reflns_number 72539
_diffrn_reflns_point_group_measured_fraction_full 0.996
_diffrn_reflns_point_group_measured_fraction_max 0.996
_diffrn_reflns_theta_full 25.242
_diffrn_reflns_theta_max 25.500
_diffrn_reflns_theta_min 2.405
_exptl_absorpt_coefficient_mu 0.896
_exptl_absorpt_correction_T_max 0.866
_exptl_absorpt_correction_T_min 0.758
_exptl_absorpt_correction_type multi-scan
_exptl_crystal_colour black
_exptl_crystal_density_diffrn 1.492
_exptl_crystal_description BLOCK
_exptl_crystal_F_000 2088
_exptl_crystal_size_max 0.321
_exptl_crystal_size_mid 0.313
_exptl_crystal_size_min 0.160
_refine_diff_density_max 1.496
_refine_diff_density_min -1.849
_refine_diff_density_rms 0.187
_refine_ls_extinction_method none
_refine_ls_goodness_of_fit_ref 1.056
_refine_ls_hydrogen_treatment constr
_refine_ls_matrix_type full
_refine_ls_number_parameters 559
_refine_ls_number_reflns 8477
_refine_ls_number_restraints 0
_refine_ls_restrained_S_all 1.056
_refine_ls_R_factor_all 0.0835
_refine_ls_R_factor_gt 0.0750
_refine_ls_shift/su_max 0.002
_refine_ls_shift/su_mean 0.000
_refine_ls_structure_factor_coef Fsqd
_refine_ls_weighting_details 'w=1/[\s^2^(Fo^2^)+(0.1286P)^2^+36.4643P] where P=(Fo^2^+2Fc^2^)/3'
_refine_ls_weighting_scheme calc
_refine_ls_wR_factor_gt 0.2247
_refine_ls_wR_factor_ref 0.2346
_reflns_Friedel_coverage 0.000
_reflns_number_gt 7401
_reflns_number_total 8477
_reflns_threshold_expression 'I > 2\s(I)'
_cod_data_source_file ja9b09780_si_003.cif
_cod_data_source_block GK
_cod_depositor_comments
;
The following automatic conversions were performed:

'_exptl_absorpt_correction_type' value 'Multi-Scan' changed to
'multi-scan' according to
/home/data/users/saulius/crontab/automatic-downloads/current/ACS/lib/dictionaries/cif_core.dic
dictionary named 'cif_core.dic' version 2.4.2 from 2011-04-26.

Automatic conversion script
Id: cif_fix_values 4973 2017-02-22 13:04:09Z antanas 
;
_cod_database_code 4127686
_shelx_shelxl_version_number 2018/3
_shelx_space_group_comment
;
The symmetry employed for this shelxl refinement is uniquely defined
by the following loop, which should always be used as a source of
symmetry information in preference to the above space-group names.
They are only intended as comments.
;
_shelx_estimated_absorpt_t_min 0.762
_shelx_estimated_absorpt_t_max 0.870

loop_
_space_group_symop_operation_xyz
'x, y, z'
'-x, y+1/2, -z+1/2'
'-x, -y, -z'
'x, -y-1/2, z-1/2'

loop_
_atom_site_label
_atom_site_type_symbol
_atom_site_fract_x
_atom_site_fract_y
_atom_site_fract_z
_atom_site_U_iso_or_equiv
_atom_site_adp_type
_atom_site_occupancy
_atom_site_site_symmetry_order
_atom_site_calc_flag
_atom_site_refinement_flags_posn
_atom_site_refinement_flags_adp
C1 C 0.1935(4) 1.0219(3) 0.2845(4) 0.0199(11) Uani 1 1 d . .
C2 C 0.2428(4) 0.9841(3) 0.3566(4) 0.0221(12) Uani 1 1 d . .
H2 H 0.256302 1.001111 0.417775 0.027 Uiso 1 1 calc R U
C3 C 0.2719(4) 0.9222(3) 0.3396(4) 0.0214(11) Uani 1 1 d . .
H3 H 0.306325 0.897666 0.388916 0.026 Uiso 1 1 calc R U
C4 C 0.2513(4) 0.8953(3) 0.2502(4) 0.0195(11) Uani 1 1 d . .
C5 C 0.1979(4) 0.9318(3) 0.1786(4) 0.0225(12) Uani 1 1 d . .
H5 H 0.181236 0.913574 0.118280 0.027 Uiso 1 1 calc R U
C6 C 0.1696(4) 0.9935(3) 0.1952(4) 0.0224(12) Uani 1 1 d . .
H6 H 0.133505 1.017467 0.146274 0.027 Uiso 1 1 calc R U
C7 C 0.2809(3) 0.8300(3) 0.2339(4) 0.0171(11) Uani 1 1 d . .
C8 C 0.3628(3) 0.8074(3) 0.2868(4) 0.0170(10) Uani 1 1 d . .
C9 C 0.4338(4) 0.8509(3) 0.3244(4) 0.0189(11) Uani 1 1 d . .
H9 H 0.428408 0.896101 0.309472 0.023 Uiso 1 1 calc R U
C10 C 0.5091(4) 0.8286(3) 0.3813(4) 0.0195(11) Uani 1 1 d . .
H10 H 0.556705 0.858024 0.402164 0.023 Uiso 1 1 calc R U
C11 C 0.5177(3) 0.7617(3) 0.4101(4) 0.0161(10) Uani 1 1 d . .
C12 C 0.4502(3) 0.7182(3) 0.3674(4) 0.0175(11) Uani 1 1 d . .
H12 H 0.456068 0.672932 0.381811 0.021 Uiso 1 1 calc R U
C13 C 0.3766(4) 0.7395(3) 0.3056(4) 0.0177(11) Uani 1 1 d . .
H13 H 0.334326 0.708701 0.275142 0.021 Uiso 1 1 calc R U
C14 C 0.5939(3) 0.7379(3) 0.4747(4) 0.0170(10) Uani 1 1 d . .
C15 C 0.6507(3) 0.7795(3) 0.5355(4) 0.0179(11) Uani 1 1 d . .
C16 C 0.6237(4) 0.8414(3) 0.5640(4) 0.0192(11) Uani 1 1 d . .
H16 H 0.563543 0.854017 0.544366 0.023 Uiso 1 1 calc R U
C17 C 0.6803(3) 0.8827(3) 0.6177(4) 0.0186(11) Uani 1 1 d . .
H17 H 0.658592 0.922953 0.635874 0.022 Uiso 1 1 calc R U
C18 C 0.7737(4) 0.8673(3) 0.6486(4) 0.0188(11) Uani 1 1 d . .
C19 C 0.7995(4) 0.8022(3) 0.6259(4) 0.0208(11) Uani 1 1 d . .
H19 H 0.858910 0.788548 0.647904 0.025 Uiso 1 1 calc R U
C20 C 0.7411(4) 0.7601(3) 0.5741(4) 0.0217(11) Uani 1 1 d . .
H20 H 0.759906 0.717200 0.562974 0.026 Uiso 1 1 calc R U
C21 C 0.8332(4) 0.9108(3) 0.6998(4) 0.0192(11) Uani 1 1 d . .
C22 C 0.9265(4) 0.8932(3) 0.7422(4) 0.0200(11) Uani 1 1 d . .
C23 C 0.9942(4) 0.9223(3) 0.7068(4) 0.0240(12) Uani 1 1 d . .
C24 C 0.9747(5) 0.9687(3) 0.6261(5) 0.0340(15) Uani 1 1 d . .
H24A H 1.028710 0.976041 0.602890 0.051 Uiso 1 1 calc R U
H24B H 0.953874 1.010484 0.645982 0.051 Uiso 1 1 calc R U
H24C H 0.929003 0.949940 0.576762 0.051 Uiso 1 1 calc R U
C25 C 1.0813(4) 0.9077(3) 0.7472(4) 0.0279(13) Uani 1 1 d . .
H25 H 1.127213 0.926444 0.722035 0.033 Uiso 1 1 calc R U
C26 C 1.1037(4) 0.8666(3) 0.8232(5) 0.0290(14) Uani 1 1 d . .
C27 C 1.1977(4) 0.8512(4) 0.8690(5) 0.0400(17) Uani 1 1 d . .
H27A H 1.205634 0.856742 0.936066 0.060 Uiso 1 1 calc R U
H27B H 1.237522 0.880992 0.845698 0.060 Uiso 1 1 calc R U
H27C H 1.211246 0.805989 0.855204 0.060 Uiso 1 1 calc R U
C28 C 1.0348(4) 0.8384(3) 0.8587(4) 0.0278(13) Uani 1 1 d . .
H28 H 1.049079 0.810543 0.911187 0.033 Uiso 1 1 calc R U
C29 C 0.9467(4) 0.8504(3) 0.8191(4) 0.0240(12) Uani 1 1 d . .
C30 C 0.8753(4) 0.8196(3) 0.8593(4) 0.0312(14) Uani 1 1 d . .
H30A H 0.902169 0.796135 0.916149 0.047 Uiso 1 1 calc R U
H30B H 0.841499 0.788804 0.814548 0.047 Uiso 1 1 calc R U
H30C H 0.835786 0.853681 0.873487 0.047 Uiso 1 1 calc R U
C31 C 0.6108(3) 0.6659(3) 0.4760(4) 0.0177(11) Uani 1 1 d . .
C32 C 0.6053(4) 0.6290(3) 0.5549(4) 0.0224(12) Uani 1 1 d . .
C33 C 0.5886(5) 0.6603(3) 0.6415(4) 0.0317(14) Uani 1 1 d . .
H33A H 0.572660 0.626525 0.681995 0.048 Uiso 1 1 calc R U
H33B H 0.540159 0.691851 0.625259 0.048 Uiso 1 1 calc R U
H33C H 0.642279 0.682882 0.673669 0.048 Uiso 1 1 calc R U
C34 C 0.6108(4) 0.5614(3) 0.5503(5) 0.0349(15) Uani 1 1 d . .
H34 H 0.606756 0.535893 0.602877 0.042 Uiso 1 1 calc R U
C35 C 0.6224(5) 0.5298(3) 0.4691(6) 0.0439(19) Uani 1 1 d . .
C36 C 0.6236(7) 0.4548(4) 0.4653(9) 0.066(3) Uani 1 1 d . .
H36A H 0.580027 0.439673 0.411149 0.099 Uiso 1 1 calc R U
H36B H 0.608865 0.436952 0.521574 0.099 Uiso 1 1 calc R U
H36C H 0.682625 0.439821 0.460651 0.099 Uiso 1 1 calc R U
C37 C 0.6312(4) 0.5673(3) 0.3955(5) 0.0347(15) Uani 1 1 d . .
H37 H 0.641890 0.546407 0.341631 0.042 Uiso 1 1 calc R U
C38 C 0.6251(4) 0.6348(3) 0.3968(4) 0.0267(13) Uani 1 1 d . .
C39 C 0.6335(4) 0.6735(4) 0.3120(4) 0.0363(16) Uani 1 1 d . .
H39A H 0.675487 0.651703 0.280979 0.055 Uiso 1 1 calc R U
H39B H 0.654832 0.717686 0.330562 0.055 Uiso 1 1 calc R U
H39C H 0.575597 0.676325 0.269532 0.055 Uiso 1 1 calc R U
C40 C 0.2251(3) 0.7867(2) 0.1666(3) 0.0151(10) Uani 1 1 d . .
C41 C 0.2607(4) 0.7543(3) 0.0983(4) 0.0191(11) Uani 1 1 d . .
C42 C 0.3527(4) 0.7664(3) 0.0839(4) 0.0257(12) Uani 1 1 d . .
H42A H 0.354247 0.758357 0.018962 0.038 Uiso 1 1 calc R U
H42B H 0.394271 0.736886 0.123526 0.038 Uiso 1 1 calc R U
H42C H 0.369599 0.811852 0.099762 0.038 Uiso 1 1 calc R U
C43 C 0.2068(4) 0.7107(3) 0.0389(4) 0.0275(13) Uani 1 1 d . .
H43 H 0.230286 0.689201 -0.007487 0.033 Uiso 1 1 calc R U
C44 C 0.1215(4) 0.6978(3) 0.0450(4) 0.0291(14) Uani 1 1 d . .
C45 C 0.0651(6) 0.6491(4) -0.0184(5) 0.054(2) Uani 1 1 d . .
H45A H 0.022236 0.672527 -0.065592 0.081 Uiso 1 1 calc R U
H45B H 0.033544 0.621217 0.017777 0.081 Uiso 1 1 calc R U
H45C H 0.102885 0.621844 -0.048378 0.081 Uiso 1 1 calc R U
C46 C 0.0865(4) 0.7307(3) 0.1114(4) 0.0265(13) Uani 1 1 d . .
H46 H 0.026924 0.722619 0.115078 0.032 Uiso 1 1 calc R U
C47 C 0.1363(4) 0.7749(3) 0.1725(4) 0.0194(11) Uani 1 1 d . .
C48 C 0.0947(4) 0.8047(3) 0.2460(5) 0.0297(13) Uani 1 1 d . .
H48A H 0.041544 0.779880 0.250412 0.045 Uiso 1 1 calc R U
H48B H 0.078459 0.850207 0.229838 0.045 Uiso 1 1 calc R U
H48C H 0.136892 0.803354 0.305681 0.045 Uiso 1 1 calc R U
Sb1 Sb 0.39421(3) 0.54023(2) 0.13947(3) 0.02770(19) Uani 1 1 d . .
F1 F 0.2698(3) 0.5423(3) 0.1026(4) 0.0635(15) Uani 1 1 d . .
F2 F 0.3894(5) 0.5995(3) 0.2321(4) 0.090(2) Uani 1 1 d . .
F3 F 0.5181(3) 0.5363(3) 0.1744(4) 0.0555(13) Uani 1 1 d . .
F4 F 0.3967(4) 0.4800(3) 0.0456(3) 0.0598(14) Uani 1 1 d . .
F5 F 0.3880(4) 0.4711(3) 0.2198(4) 0.0663(16) Uani 1 1 d . .
F6 F 0.4000(4) 0.6080(2) 0.0561(4) 0.0641(14) Uani 1 1 d . .
Cl1 Cl 0.98702(19) 0.58649(17) 0.5412(2) 0.0849(9) Uani 1 1 d . .
Cl2 Cl 0.82414(19) 0.52917(17) 0.5676(2) 0.0853(9) Uani 1 1 d . .
C49 C 0.9375(8) 0.5316(6) 0.5981(12) 0.096(4) Uani 1 1 d . .
H49A H 0.955044 0.541102 0.665141 0.115 Uiso 1 1 calc R U
H49B H 0.960506 0.487582 0.588074 0.115 Uiso 1 1 calc R U
Cl3 Cl 0.1205(2) 0.36412(19) 0.2366(3) 0.0953(10) Uani 1 1 d . .
Cl4 Cl 0.2247(3) 0.3602(2) 0.1003(3) 0.1103(13) Uani 1 1 d . .
C50 C 0.1956(4) 0.4015(3) 0.1645(7) 0.047(2) Uani 1 1 d . .
H50A H 0.164106 0.439005 0.129962 0.056 Uiso 1 1 calc R U
H50B H 0.248486 0.419143 0.207299 0.056 Uiso 1 1 calc R U

loop_
_atom_site_aniso_label
_atom_site_aniso_U_11
_atom_site_aniso_U_22
_atom_site_aniso_U_33
_atom_site_aniso_U_23
_atom_site_aniso_U_13
_atom_site_aniso_U_12
C1 0.020(3) 0.019(3) 0.019(3) -0.003(2) -0.002(2) 0.002(2)
C2 0.027(3) 0.018(3) 0.018(3) -0.003(2) -0.004(2) 0.004(2)
C3 0.026(3) 0.016(3) 0.018(3) -0.002(2) -0.005(2) 0.005(2)
C4 0.019(3) 0.016(3) 0.020(3) -0.002(2) -0.003(2) 0.005(2)
C5 0.027(3) 0.020(3) 0.017(3) -0.003(2) -0.004(2) 0.005(2)
C6 0.024(3) 0.023(3) 0.015(3) -0.001(2) -0.007(2) 0.008(2)
C7 0.019(3) 0.014(3) 0.016(2) -0.002(2) -0.001(2) 0.003(2)
C8 0.019(3) 0.015(3) 0.015(2) 0.000(2) -0.001(2) 0.002(2)
C9 0.023(3) 0.012(2) 0.019(3) -0.001(2) 0.000(2) 0.001(2)
C10 0.022(3) 0.016(3) 0.018(3) 0.000(2) -0.001(2) -0.002(2)
C11 0.015(2) 0.017(3) 0.016(2) 0.001(2) 0.003(2) 0.001(2)
C12 0.017(3) 0.015(3) 0.020(3) 0.001(2) 0.001(2) 0.004(2)
C13 0.020(3) 0.014(3) 0.018(3) -0.002(2) 0.000(2) 0.000(2)
C14 0.017(3) 0.017(3) 0.017(2) 0.000(2) 0.002(2) 0.003(2)
C15 0.017(3) 0.020(3) 0.015(2) 0.002(2) 0.000(2) 0.002(2)
C16 0.017(3) 0.021(3) 0.018(3) 0.003(2) 0.000(2) 0.004(2)
C17 0.018(3) 0.019(3) 0.018(3) 0.000(2) 0.001(2) 0.006(2)
C18 0.020(3) 0.018(3) 0.016(2) 0.000(2) -0.001(2) 0.004(2)
C19 0.015(2) 0.020(3) 0.025(3) -0.002(2) 0.000(2) 0.005(2)
C20 0.023(3) 0.017(3) 0.024(3) -0.001(2) 0.002(2) 0.006(2)
C21 0.020(3) 0.021(3) 0.014(2) 0.000(2) -0.002(2) 0.005(2)
C22 0.020(3) 0.019(3) 0.018(3) -0.006(2) -0.003(2) 0.006(2)
C23 0.024(3) 0.020(3) 0.026(3) -0.008(2) 0.001(2) 0.002(2)
C24 0.037(4) 0.036(4) 0.030(3) 0.000(3) 0.010(3) 0.002(3)
C25 0.024(3) 0.027(3) 0.032(3) -0.014(3) 0.005(2) -0.001(2)
C26 0.021(3) 0.025(3) 0.037(3) -0.013(3) -0.002(2) 0.005(2)
C27 0.022(3) 0.041(4) 0.051(4) -0.007(3) -0.005(3) 0.009(3)
C28 0.025(3) 0.026(3) 0.027(3) 0.002(2) -0.005(2) 0.007(2)
C29 0.021(3) 0.019(3) 0.028(3) -0.002(2) -0.001(2) 0.007(2)
C30 0.030(3) 0.032(3) 0.029(3) 0.010(3) -0.002(3) 0.004(3)
C31 0.014(2) 0.018(3) 0.019(3) -0.002(2) -0.001(2) 0.004(2)
C32 0.018(3) 0.020(3) 0.027(3) 0.003(2) 0.001(2) 0.005(2)
C33 0.037(3) 0.034(3) 0.024(3) 0.009(3) 0.006(3) 0.006(3)
C34 0.034(3) 0.023(3) 0.046(4) 0.012(3) 0.005(3) 0.011(3)
C35 0.036(4) 0.021(3) 0.070(5) -0.011(3) 0.001(4) 0.010(3)
C36 0.058(6) 0.022(4) 0.115(9) -0.012(4) 0.012(6) 0.013(4)
C37 0.033(3) 0.033(4) 0.034(3) -0.015(3) -0.002(3) 0.015(3)
C38 0.018(3) 0.035(3) 0.024(3) -0.011(3) -0.003(2) 0.008(2)
C39 0.032(3) 0.057(5) 0.021(3) -0.005(3) 0.007(3) 0.012(3)
C40 0.016(2) 0.013(2) 0.014(2) 0.0010(19) -0.0026(19) 0.0025(19)
C41 0.026(3) 0.014(3) 0.015(2) 0.001(2) 0.002(2) 0.000(2)
C42 0.028(3) 0.023(3) 0.028(3) -0.004(2) 0.010(2) -0.002(2)
C43 0.045(4) 0.018(3) 0.019(3) -0.005(2) 0.007(3) -0.006(3)
C44 0.041(4) 0.027(3) 0.016(3) 0.001(2) -0.003(2) -0.018(3)
C45 0.072(6) 0.062(5) 0.026(3) -0.013(3) 0.005(4) -0.046(5)
C46 0.024(3) 0.029(3) 0.024(3) 0.006(2) -0.002(2) -0.006(2)
C47 0.019(3) 0.021(3) 0.016(3) 0.002(2) -0.002(2) 0.004(2)
C48 0.025(3) 0.029(3) 0.038(3) -0.001(3) 0.014(3) 0.007(3)
Sb1 0.0352(3) 0.0167(3) 0.0281(3) -0.00097(14) -0.00021(19) -0.00273(15)
F1 0.035(3) 0.070(4) 0.082(4) 0.018(3) 0.005(2) 0.009(2)
F2 0.124(6) 0.072(4) 0.068(4) -0.047(3) 0.007(4) 0.016(4)
F3 0.035(2) 0.073(4) 0.051(3) 0.001(2) -0.007(2) -0.013(2)
F4 0.070(3) 0.051(3) 0.047(3) -0.025(2) -0.012(2) 0.012(2)
F5 0.059(3) 0.070(3) 0.067(3) 0.042(3) 0.005(3) -0.008(3)
F6 0.070(3) 0.043(3) 0.071(3) 0.026(2) -0.001(3) -0.007(2)
Cl1 0.0662(16) 0.099(2) 0.0835(19) 0.0364(17) 0.0024(14) -0.0082(15)
Cl2 0.0574(15) 0.098(2) 0.095(2) 0.0032(17) 0.0034(14) -0.0089(14)
C49 0.060(7) 0.082(8) 0.153(14) -0.023(8) 0.039(8) -0.002(6)
Cl3 0.098(2) 0.101(2) 0.098(2) -0.0105(19) 0.0455(19) -0.0136(19)
Cl4 0.132(3) 0.100(3) 0.121(3) -0.037(2) 0.076(3) -0.028(2)
C50 0.015(3) 0.015(3) 0.110(7) 0.014(4) 0.012(3) 0.001(2)

loop_
_atom_type_symbol
_atom_type_description
_atom_type_scat_dispersion_real
_atom_type_scat_dispersion_imag
_atom_type_scat_source
C C 0.0033 0.0016 'International Tables Vol C Tables 4.2.6.8 and 6.1.1.4'
H H 0.0000 0.0000 'International Tables Vol C Tables 4.2.6.8 and 6.1.1.4'
F F 0.0171 0.0103 'International Tables Vol C Tables 4.2.6.8 and 6.1.1.4'
Cl Cl 0.1484 0.1585 'International Tables Vol C Tables 4.2.6.8 and 6.1.1.4'
Sb Sb -0.5866 1.5461 'International Tables Vol C Tables 4.2.6.8 and 6.1.1.4'

loop_
_geom_angle_atom_site_label_1
_geom_angle_atom_site_label_2
_geom_angle_atom_site_label_3
_geom_angle
_geom_angle_site_symmetry_1
_geom_angle_site_symmetry_3
C2 C1 C6 118.3(5) . .
C2 C1 C21 121.4(5) . 3_676
C6 C1 C21 120.3(5) . 3_676
C3 C2 C1 120.6(5) . .
C2 C3 C4 120.9(5) . .
C3 C4 C5 118.6(5) . .
C3 C4 C7 120.1(5) . .
C5 C4 C7 121.2(5) . .
C6 C5 C4 120.6(5) . .
C5 C6 C1 120.8(5) . .
C8 C7 C4 119.1(5) . .
C8 C7 C40 120.3(5) . .
C4 C7 C40 120.5(5) . .
C7 C8 C13 120.3(5) . .
C7 C8 C9 122.3(5) . .
C13 C8 C9 117.3(5) . .
C10 C9 C8 121.2(5) . .
C9 C10 C11 121.1(5) . .
C12 C11 C10 117.0(5) . .
C12 C11 C14 120.6(5) . .
C10 C11 C14 122.2(5) . .
C13 C12 C11 121.9(5) . .
C12 C13 C8 120.6(5) . .
C15 C14 C11 122.4(5) . .
C15 C14 C31 120.3(5) . .
C11 C14 C31 117.3(5) . .
C14 C15 C16 123.0(5) . .
C14 C15 C20 120.4(5) . .
C16 C15 C20 116.5(5) . .
C17 C16 C15 122.4(5) . .
C16 C17 C18 121.8(5) . .
C21 C18 C19 122.2(5) . .
C21 C18 C17 122.2(5) . .
C19 C18 C17 115.5(5) . .
C20 C19 C18 122.0(5) . .
C19 C20 C15 121.2(5) . .
C18 C21 C1 120.8(5) . 3_676
C18 C21 C22 123.2(5) . .
C1 C21 C22 116.0(5) 3_676 .
C23 C22 C29 120.6(5) . .
C23 C22 C21 118.4(5) . .
C29 C22 C21 121.0(5) . .
C25 C23 C22 119.0(6) . .
C25 C23 C24 119.3(6) . .
C22 C23 C24 121.8(5) . .
C23 C25 C26 122.1(6) . .
C25 C26 C28 118.2(5) . .
C25 C26 C27 122.9(6) . .
C28 C26 C27 118.9(6) . .
C29 C28 C26 121.6(6) . .
C28 C29 C22 118.5(6) . .
C28 C29 C30 119.9(5) . .
C22 C29 C30 121.6(5) . .
C38 C31 C32 120.1(5) . .
C38 C31 C14 119.8(5) . .
C32 C31 C14 119.8(5) . .
C34 C32 C31 118.5(6) . .
C34 C32 C33 119.4(6) . .
C31 C32 C33 122.0(5) . .
C32 C34 C35 121.3(7) . .
C37 C35 C34 118.4(6) . .
C37 C35 C36 121.9(8) . .
C34 C35 C36 119.6(9) . .
C35 C37 C38 122.2(6) . .
C37 C38 C31 119.3(6) . .
C37 C38 C39 119.6(6) . .
C31 C38 C39 121.1(6) . .
C41 C40 C47 119.7(5) . .
C41 C40 C7 120.3(5) . .
C47 C40 C7 119.9(5) . .
C43 C41 C40 118.5(5) . .
C43 C41 C42 118.1(5) . .
C40 C41 C42 123.3(5) . .
C44 C43 C41 122.4(6) . .
C43 C44 C46 118.7(5) . .
C43 C44 C45 121.6(6) . .
C46 C44 C45 119.7(6) . .
C47 C46 C44 121.8(6) . .
C46 C47 C40 118.8(5) . .
C46 C47 C48 118.0(5) . .
C40 C47 C48 123.1(5) . .
F2 Sb1 F5 90.5(3) . .
F2 Sb1 F4 178.9(3) . .
F5 Sb1 F4 89.2(3) . .
F2 Sb1 F6 91.1(3) . .
F5 Sb1 F6 178.4(3) . .
F4 Sb1 F6 89.2(3) . .
F2 Sb1 F3 91.4(3) . .
F5 Sb1 F3 88.9(2) . .
F4 Sb1 F3 89.7(2) . .
F6 Sb1 F3 91.3(2) . .
F2 Sb1 F1 90.0(3) . .
F5 Sb1 F1 90.7(2) . .
F4 Sb1 F1 88.9(3) . .
F6 Sb1 F1 89.0(2) . .
F3 Sb1 F1 178.6(2) . .
Cl1 C49 Cl2 115.9(9) . .
Cl4 C50 Cl3 117.3(4) . .

loop_
_geom_bond_atom_site_label_1
_geom_bond_atom_site_label_2
_geom_bond_distance
_geom_bond_site_symmetry_2
C1 C2 1.404(8) .
C1 C6 1.418(8) .
C1 C21 1.470(8) 3_676
C2 C3 1.384(8) .
C3 C4 1.406(8) .
C4 C5 1.411(8) .
C4 C7 1.447(7) .
C5 C6 1.376(8) .
C7 C8 1.417(7) .
C7 C40 1.468(7) .
C8 C13 1.423(7) .
C8 C9 1.431(8) .
C9 C10 1.361(8) .
C10 C11 1.432(7) .
C11 C12 1.414(7) .
C11 C14 1.434(7) .
C12 C13 1.370(7) .
C14 C15 1.403(8) .
C14 C31 1.495(7) .
C15 C16 1.424(8) .
C15 C20 1.449(7) .
C16 C17 1.346(8) .
C17 C18 1.455(7) .
C18 C21 1.383(8) .
C18 C19 1.448(8) .
C19 C20 1.360(8) .
C21 C22 1.490(7) .
C22 C23 1.401(9) .
C22 C29 1.417(8) .
C23 C25 1.386(8) .
C23 C24 1.505(9) .
C25 C26 1.387(10) .
C26 C28 1.410(10) .
C26 C27 1.501(8) .
C28 C29 1.386(8) .
C29 C30 1.500(9) .
C31 C38 1.393(8) .
C31 C32 1.409(8) .
C32 C34 1.387(9) .
C32 C33 1.503(9) .
C34 C35 1.409(11) .
C35 C37 1.362(12) .
C35 C36 1.534(10) .
C37 C38 1.384(9) .
C38 C39 1.512(10) .
C40 C41 1.415(8) .
C40 C47 1.416(8) .
C41 C43 1.396(8) .
C41 C42 1.506(8) .
C43 C44 1.369(9) .
C44 C46 1.393(9) .
C44 C45 1.511(8) .
C46 C47 1.389(8) .
C47 C48 1.508(8) .
Sb1 F2 1.843(5) .
Sb1 F5 1.863(5) .
Sb1 F4 1.863(4) .
Sb1 F6 1.871(5) .
Sb1 F3 1.878(5) .
Sb1 F1 1.886(5) .
Cl1 C49 1.683(14) .
Cl2 C49 1.717(13) .
Cl3 C50 1.899(8) .
Cl4 C50 1.415(9) .
